data_7202538
loop_
_publ_author_name
'McKeown, Neil B.'
'Badriya, Samer'
'Helliwell, Madeleine'
'Shkunov, Maxim'

_publ_section_title
;
 The synthesis of robust, polymeric hole-transport materials from
 oligoarylamine substituted styrenes
;
_journal_issue 20
_journal_name_full 'Journal of Materials Chemistry'
_journal_page_first 2088
_journal_paper_doi 10.1039/b614235d
_journal_volume 17
_journal_year 2007
_chemical_formula_sum 'C44 H31 N3'
_chemical_formula_weight 601.72
_space_group_IT_number 19
_symmetry_cell_setting orthorhombic
_symmetry_Int_Tables_number 19
_symmetry_space_group_name_Hall 'P 2ac 2ab'
_symmetry_space_group_name_H-M 'P 21 21 21'
_atom_sites_solution_hydrogens geom
_atom_sites_solution_primary direct
_atom_sites_solution_secondary difmap
_audit_creation_date 19101-03-07
_audit_creation_method 'by teXsan v1.7'
_audit_update_record
;
?
;
_cell_angle_alpha 90.00
_cell_angle_beta 90.00
_cell_angle_gamma 90.00
_cell_formula_units_Z 4
_cell_length_a 8.616(10)
_cell_length_b 9.832(10)
_cell_length_c 38.95(7)
_cell_measurement_reflns_used 31171
_cell_measurement_temperature 293(2)
_cell_measurement_theta_max 24.91
_cell_measurement_theta_min 2.14
_cell_volume 3300(8)
_computing_cell_refinement 'DENZO (Otwinowski, Z. 1988)'
_computing_data_collection 'MSC RAXIS11 Control'
_computing_data_reduction 'DENZO (Otwinowski, Z. 1988)'
_computing_publication_material 'teXsan (MSC, 1995)'
_computing_structure_refinement 'SHELXL-97 (Sheldrick, 1997)'
_computing_structure_solution
;
SHELXS86 (Sheldrick, 1985)
;
_diffrn_ambient_temperature 293(2)
_diffrn_measured_fraction_theta_full 0.929
_diffrn_measured_fraction_theta_max 0.929
_diffrn_measurement_device 'Rigaku RAXIS'
_diffrn_measurement_method '150 x 1 degree phi scans'
_diffrn_radiation_detector 'image plate'
_diffrn_radiation_monochromator graphite
_diffrn_radiation_source 'Rigaku rotating anode'
_diffrn_radiation_type MoK\a
_diffrn_radiation_wavelength 0.71069
_diffrn_reflns_av_R_equivalents 0.039
_diffrn_reflns_av_sigmaI/netI 0.0335
_diffrn_reflns_limit_h_max 10
_diffrn_reflns_limit_h_min -9
_diffrn_reflns_limit_k_max 11
_diffrn_reflns_limit_k_min -11
_diffrn_reflns_limit_l_max 45
_diffrn_reflns_limit_l_min -45
_diffrn_reflns_number 31171
_diffrn_reflns_theta_full 24.91
_diffrn_reflns_theta_max 24.91
_diffrn_reflns_theta_min 2.14
_diffrn_standards_decay_% 0.00
_diffrn_standards_interval_count 0
_diffrn_standards_number 0
_exptl_absorpt_coefficient_mu 0.071
_exptl_absorpt_correction_type none
_exptl_crystal_colour colourless
_exptl_crystal_density_diffrn 1.211
_exptl_crystal_density_method 'not measured'
_exptl_crystal_description plate
_exptl_crystal_F_000 1264
_exptl_crystal_size_max 0.45
_exptl_crystal_size_mid 0.3
_exptl_crystal_size_min 0.08
_refine_diff_density_max 0.099
_refine_diff_density_min -0.121
_refine_diff_density_rms 0.026
_refine_ls_abs_structure_details 'Flack H D (1983), Acta Cryst. A39, 876-881'
_refine_ls_abs_structure_Flack 2(3)
_refine_ls_extinction_method none
_refine_ls_goodness_of_fit_ref 1.047
_refine_ls_hydrogen_treatment constr
_refine_ls_matrix_type full
_refine_ls_number_parameters 424
_refine_ls_number_reflns 5080
_refine_ls_number_restraints 0
_refine_ls_restrained_S_all 1.047
_refine_ls_R_factor_all 0.0460
_refine_ls_R_factor_gt 0.0378
_refine_ls_shift/su_max 0.000
_refine_ls_shift/su_mean 0.000
_refine_ls_structure_factor_coef Fsqd
_refine_ls_weighting_details 'w=1/[\s^2^(Fo^2^)+(0.0606P)^2^+0.1023P] where P=(Fo^2^+2Fc^2^)/3'
_refine_ls_weighting_scheme calc
_refine_ls_wR_factor_gt 0.0928
_refine_ls_wR_factor_ref 0.0989
_reflns_number_gt 4399
_reflns_number_total 5080
_reflns_threshold_expression >2sigma(I)
_cod_data_source_file b614235d.txt
_cod_data_source_block s979
_cod_depositor_comments
;
The following automatic conversions were performed:

'_refine_ls_weighting_scheme' value 'calc
w=1/[\s^2^(Fo^2^)+(0.0606P)^2^+0.1023P] where P=(Fo^2^+2Fc^2^)/3' was
changed to 'calc'. New tag '_refine_ls_weighting_details' was
created. The value of the new tag was set to
'w=1/[\s^2^(Fo^2^)+(0.0606P)^2^+0.1023P] where P=(Fo^2^+2Fc^2^)/3'.

Automatic conversion script
Id: cif_fix_values 3143 2015-03-26 13:38:13Z robertas 
;
_cod_original_cell_volume 3299(8)
_cod_original_sg_symbol_H-M 'P 21 21 21 '
_cod_database_code 7202538

loop_
_symmetry_equiv_pos_as_xyz
'x, y, z'
'-x+1/2, -y, z+1/2'
'x+1/2, -y+1/2, -z'
'-x, y+1/2, -z+1/2'

loop_
_atom_site_label
_atom_site_type_symbol
_atom_site_fract_x
_atom_site_fract_y
_atom_site_fract_z
_atom_site_U_iso_or_equiv
_atom_site_adp_type
_atom_site_occupancy
_atom_site_calc_flag
_atom_site_refinement_flags
_atom_site_disorder_assembly
_atom_site_disorder_group
N1 N 0.93533(19) 0.11178(18) 0.08774(4) 0.0620(4) Uani 1 d . . .
N2 N 1.50107(18) -0.16564(17) 0.10675(4) 0.0620(4) Uani 1 d . . .
N3 N 0.64133(18) 0.39883(17) 0.19548(4) 0.0582(4) Uani 1 d . . .
C1 C 0.8693(2) 0.10702(19) 0.05430(4) 0.0563(4) Uani 1 d . . .
C2 C 0.7102(2) 0.1021(2) 0.04963(5) 0.0680(5) Uani 1 d . . .
H2 H 0.6444 0.1029 0.0686 0.082 Uiso 1 calc R . .
C3 C 0.6481(3) 0.0960(2) 0.01661(6) 0.0784(6) Uani 1 d . . .
H3 H 0.5409 0.0947 0.0140 0.094 Uiso 1 calc R . .
C4 C 0.7408(3) 0.0918(2) -0.01241(5) 0.0775(6) Uani 1 d . . .
C5 C 0.9004(3) 0.0979(2) -0.00745(5) 0.0795(7) Uani 1 d . . .
H5 H 0.9661 0.0960 -0.0264 0.095 Uiso 1 calc R . .
C6 C 0.9641(3) 0.1068(2) 0.02549(5) 0.0716(6) Uani 1 d . . .
H6 H 1.0712 0.1127 0.0281 0.086 Uiso 1 calc R . .
C7 C 0.6717(4) 0.0795(3) -0.04691(7) 0.1044(9) Uani 1 d . . .
H7 H 0.5655 0.0957 -0.0483 0.125 Uiso 1 calc R . .
C8 C 0.7393(6) 0.0494(3) -0.07526(7) 0.1373(15) Uani 1 d . . .
H8A H 0.8454 0.0322 -0.0756 0.165 Uiso 1 calc R . .
H8B H 0.6822 0.0449 -0.0955 0.165 Uiso 1 calc R . .
C9 C 1.0759(2) 0.0408(2) 0.09425(4) 0.0566(5) Uani 1 d . . .
C10 C 1.1991(2) 0.1028(2) 0.11135(5) 0.0611(5) Uani 1 d . . .
H10 H 1.1872 0.1903 0.1200 0.073 Uiso 1 calc R . .
C11 C 1.3388(2) 0.0359(2) 0.11563(5) 0.0603(5) Uani 1 d . . .
H11 H 1.4208 0.0792 0.1267 0.072 Uiso 1 calc R . .
C12 C 1.3567(2) -0.0967(2) 0.10336(5) 0.0589(5) Uani 1 d . . .
C13 C 1.2325(2) -0.1595(2) 0.08708(5) 0.0670(5) Uani 1 d . . .
H13 H 1.2426 -0.2485 0.0793 0.080 Uiso 1 calc R . .
C14 C 1.0942(2) -0.0912(2) 0.08228(5) 0.0642(5) Uani 1 d . . .
H14 H 1.0127 -0.1340 0.0709 0.077 Uiso 1 calc R . .
C15 C 1.5812(2) -0.2297(2) 0.07984(5) 0.0590(5) Uani 1 d . . .
C16 C 1.5424(3) -0.2422(2) 0.04513(5) 0.0753(6) Uani 1 d . . .
H16 H 1.4500 -0.2070 0.0366 0.090 Uiso 1 calc R . .
C17 C 1.6468(3) -0.3090(3) 0.02392(6) 0.0852(7) Uani 1 d . . .
H17 H 1.6248 -0.3169 0.0006 0.102 Uiso 1 calc R . .
C18 C 1.7828(3) -0.3640(2) 0.03657(6) 0.0811(6) Uani 1 d . . .
H18 H 1.8490 -0.4106 0.0218 0.097 Uiso 1 calc R . .
C19 C 1.8221(3) -0.3511(2) 0.07071(6) 0.0712(6) Uani 1 d . . .
H19 H 1.9144 -0.3879 0.0789 0.085 Uiso 1 calc R . .
C20 C 1.7216(2) -0.28172(18) 0.09295(5) 0.0579(5) Uani 1 d . . .
C21 C 1.7266(2) -0.24748(19) 0.12923(5) 0.0570(4) Uani 1 d . . .
C22 C 1.8330(2) -0.2724(2) 0.15569(6) 0.0693(5) Uani 1 d . . .
H22 H 1.9254 -0.3178 0.1511 0.083 Uiso 1 calc R . .
C23 C 1.7996(3) -0.2288(2) 0.18852(6) 0.0726(6) Uani 1 d . . .
H23 H 1.8699 -0.2451 0.2062 0.087 Uiso 1 calc R . .
C24 C 1.6622(3) -0.1609(2) 0.19544(5) 0.0714(6) Uani 1 d . . .
H24 H 1.6420 -0.1327 0.2178 0.086 Uiso 1 calc R . .
C25 C 1.5547(2) -0.1339(2) 0.17016(5) 0.0648(5) Uani 1 d . . .
H25 H 1.4625 -0.0888 0.1751 0.078 Uiso 1 calc R . .
C26 C 1.5895(2) -0.17717(19) 0.13684(4) 0.0559(4) Uani 1 d . . .
C27 C 0.8607(2) 0.18342(19) 0.11513(4) 0.0531(4) Uani 1 d . . .
C28 C 0.8557(2) 0.12935(19) 0.14801(4) 0.0599(5) Uani 1 d . . .
H28 H 0.9016 0.0455 0.1524 0.072 Uiso 1 calc R . .
C29 C 0.7829(2) 0.19923(19) 0.17432(4) 0.0606(5) Uani 1 d . . .
H29 H 0.7795 0.1616 0.1962 0.073 Uiso 1 calc R . .
C30 C 0.7149(2) 0.32505(19) 0.16831(4) 0.0544(4) Uani 1 d . . .
C31 C 0.7182(2) 0.3784(2) 0.13518(4) 0.0595(5) Uani 1 d . . .
H31 H 0.6714 0.4618 0.1308 0.071 Uiso 1 calc R . .
C32 C 0.7904(2) 0.30852(19) 0.10880(4) 0.0585(5) Uani 1 d . . .
H32 H 0.7920 0.3452 0.0868 0.070 Uiso 1 calc R . .
C33 C 0.7154(2) 0.45289(19) 0.22472(4) 0.0555(4) Uani 1 d . . .
C34 C 0.8660(2) 0.4322(2) 0.23644(5) 0.0689(5) Uani 1 d . . .
H34 H 0.9343 0.3744 0.2251 0.083 Uiso 1 calc R . .
C35 C 0.9095(3) 0.5017(3) 0.26585(6) 0.0838(7) Uani 1 d . . .
H35 H 1.0094 0.4896 0.2744 0.101 Uiso 1 calc R . .
C36 C 0.8094(3) 0.5888(3) 0.28301(6) 0.0878(7) Uani 1 d . . .
H36 H 0.8430 0.6336 0.3027 0.105 Uiso 1 calc R . .
C37 C 0.6609(3) 0.6094(2) 0.27121(5) 0.0753(6) Uani 1 d . . .
H37 H 0.5938 0.6678 0.2827 0.090 Uiso 1 calc R . .
C38 C 0.6122(2) 0.5412(2) 0.24156(4) 0.0595(5) Uani 1 d . . .
C39 C 0.4712(2) 0.5441(2) 0.22179(4) 0.0618(5) Uani 1 d . . .
C40 C 0.3314(3) 0.6131(3) 0.22488(6) 0.0843(7) Uani 1 d . . .
H40 H 0.3153 0.6737 0.2429 0.101 Uiso 1 calc R . .
C41 C 0.2171(3) 0.5906(4) 0.20095(7) 0.1096(10) Uani 1 d . . .
H41 H 0.1235 0.6370 0.2029 0.132 Uiso 1 calc R . .
C42 C 0.2383(3) 0.5001(4) 0.17400(7) 0.1090(10) Uani 1 d . . .
H42 H 0.1573 0.4851 0.1587 0.131 Uiso 1 calc R . .
C43 C 0.3761(3) 0.4323(3) 0.16946(6) 0.0843(7) Uani 1 d . . .
H43 H 0.3911 0.3734 0.1511 0.101 Uiso 1 calc R . .
C44 C 0.4926(2) 0.4556(2) 0.19358(5) 0.0606(5) Uani 1 d . . .

loop_
_atom_site_aniso_label
_atom_site_aniso_U_11
_atom_site_aniso_U_22
_atom_site_aniso_U_33
_atom_site_aniso_U_23
_atom_site_aniso_U_13
_atom_site_aniso_U_12
N1 0.0572(9) 0.0769(11) 0.0518(8) -0.0085(8) -0.0027(7) 0.0203(8)
N2 0.0577(9) 0.0674(11) 0.0608(9) -0.0060(8) -0.0016(7) 0.0153(8)
N3 0.0552(9) 0.0665(10) 0.0530(8) -0.0088(7) -0.0004(6) 0.0092(8)
C1 0.0614(11) 0.0572(11) 0.0503(9) -0.0040(8) -0.0027(8) 0.0068(9)
C2 0.0625(12) 0.0754(13) 0.0660(12) -0.0043(10) -0.0044(10) 0.0015(11)
C3 0.0755(14) 0.0783(15) 0.0813(15) -0.0024(12) -0.0237(12) -0.0024(12)
C4 0.1054(19) 0.0619(13) 0.0651(13) -0.0001(10) -0.0217(13) -0.0011(13)
C5 0.108(2) 0.0759(15) 0.0545(12) -0.0040(11) 0.0063(11) 0.0038(14)
C6 0.0728(13) 0.0822(15) 0.0597(11) -0.0063(10) 0.0042(10) 0.0049(12)
C7 0.161(3) 0.0740(16) 0.0783(17) -0.0019(13) -0.0420(17) -0.0096(17)
C8 0.234(4) 0.112(2) 0.0657(16) -0.0006(16) -0.029(2) -0.039(3)
C9 0.0544(11) 0.0600(11) 0.0555(10) -0.0048(9) -0.0015(8) 0.0097(9)
C10 0.0647(12) 0.0542(11) 0.0645(11) -0.0108(9) -0.0062(9) 0.0093(10)
C11 0.0595(12) 0.0562(11) 0.0652(11) -0.0080(9) -0.0060(9) 0.0049(9)
C12 0.0550(11) 0.0583(11) 0.0634(11) -0.0014(9) -0.0025(9) 0.0083(9)
C13 0.0640(12) 0.0541(11) 0.0829(13) -0.0111(10) -0.0064(10) 0.0058(10)
C14 0.0526(11) 0.0596(12) 0.0804(13) -0.0126(10) -0.0079(9) 0.0022(10)
C15 0.0638(12) 0.0534(11) 0.0597(11) -0.0040(9) 0.0030(9) 0.0051(9)
C16 0.0870(15) 0.0726(14) 0.0664(13) -0.0059(11) -0.0068(11) 0.0099(12)
C17 0.111(2) 0.0827(16) 0.0619(12) -0.0115(11) 0.0082(13) 0.0034(16)
C18 0.0919(16) 0.0727(14) 0.0786(14) -0.0116(11) 0.0227(13) 0.0071(14)
C19 0.0693(13) 0.0596(12) 0.0847(14) -0.0052(10) 0.0157(10) 0.0051(10)
C20 0.0557(11) 0.0461(10) 0.0719(12) -0.0002(8) 0.0057(9) 0.0005(9)
C21 0.0556(11) 0.0503(10) 0.0651(11) 0.0005(8) -0.0001(9) 0.0024(9)
C22 0.0594(12) 0.0651(13) 0.0834(14) -0.0001(10) -0.0079(10) 0.0122(10)
C23 0.0770(15) 0.0691(13) 0.0718(13) 0.0049(10) -0.0162(11) 0.0088(12)
C24 0.0847(15) 0.0698(13) 0.0597(11) 0.0010(10) -0.0028(10) 0.0034(12)
C25 0.0654(12) 0.0659(12) 0.0632(11) 0.0009(10) 0.0042(9) 0.0104(10)
C26 0.0556(11) 0.0531(11) 0.0589(10) 0.0018(8) 0.0001(8) 0.0053(9)
C27 0.0524(10) 0.0548(10) 0.0521(9) -0.0025(8) 0.0001(8) 0.0063(9)
C28 0.0713(13) 0.0526(11) 0.0559(10) 0.0034(8) -0.0022(9) 0.0156(10)
C29 0.0743(12) 0.0590(11) 0.0485(9) 0.0042(8) 0.0012(9) 0.0124(10)
C30 0.0549(10) 0.0573(10) 0.0510(9) -0.0044(8) 0.0009(8) 0.0072(9)
C31 0.0646(11) 0.0526(10) 0.0614(11) 0.0043(8) 0.0029(9) 0.0092(10)
C32 0.0663(11) 0.0601(11) 0.0492(9) 0.0063(8) 0.0032(8) 0.0090(10)
C33 0.0605(11) 0.0580(11) 0.0479(9) 0.0020(8) -0.0015(8) -0.0017(9)
C34 0.0658(12) 0.0718(13) 0.0691(12) -0.0007(10) -0.0044(10) 0.0036(11)
C35 0.0804(15) 0.0944(18) 0.0767(14) 0.0002(13) -0.0201(12) -0.0078(14)
C36 0.1031(18) 0.0967(18) 0.0637(13) -0.0141(12) -0.0105(13) -0.0060(16)
C37 0.0916(16) 0.0799(14) 0.0542(11) -0.0089(10) 0.0058(10) 0.0031(13)
C38 0.0706(12) 0.0620(11) 0.0461(9) 0.0029(9) 0.0088(9) 0.0002(10)
C39 0.0646(12) 0.0710(13) 0.0496(10) 0.0027(9) 0.0113(9) 0.0101(10)
C40 0.0824(15) 0.1039(17) 0.0667(12) -0.0055(12) 0.0170(11) 0.0310(14)
C41 0.0718(16) 0.173(3) 0.0840(16) -0.0057(18) 0.0033(13) 0.0525(19)
C42 0.0658(15) 0.180(3) 0.0817(15) -0.0190(18) -0.0097(13) 0.0362(18)
C43 0.0662(13) 0.121(2) 0.0653(12) -0.0176(13) -0.0053(10) 0.0155(14)
C44 0.0562(11) 0.0714(12) 0.0541(10) -0.0016(9) 0.0034(8) 0.0101(10)

loop_
_atom_type_symbol
_atom_type_description
_atom_type_scat_dispersion_real
_atom_type_scat_dispersion_imag
_atom_type_scat_source
C C 0.0033 0.0016 'International Tables Vol C Tables 4.2.6.8 and 6.1.1.4'
H H 0.0000 0.0000 'International Tables Vol C Tables 4.2.6.8 and 6.1.1.4'
N N 0.0061 0.0033 'International Tables Vol C Tables 4.2.6.8 and 6.1.1.4'

loop_
_geom_angle_atom_site_label_1
_geom_angle_atom_site_label_2
_geom_angle_atom_site_label_3
_geom_angle
_geom_angle_site_symmetry_1
_geom_angle_site_symmetry_3
_geom_angle_publ_flag
C1 N1 C9 119.25(15) . . ?
C1 N1 C27 121.28(17) . . ?
C9 N1 C27 119.44(16) . . ?
C26 N2 C15 108.69(18) . . ?
C26 N2 C12 126.24(15) . . ?
C15 N2 C12 125.04(17) . . ?
C44 N3 C33 107.88(15) . . ?
C44 N3 C30 124.64(16) . . ?
C33 N3 C30 126.03(17) . . ?
C2 C1 C6 118.46(19) . . ?
C2 C1 N1 121.20(17) . . ?
C6 C1 N1 120.3(2) . . ?
C1 C2 C3 120.2(2) . . ?
C1 C2 H2 119.9 . . ?
C3 C2 H2 119.9 . . ?
C4 C3 C2 122.2(2) . . ?
C4 C3 H3 118.9 . . ?
C2 C3 H3 118.9 . . ?
C3 C4 C5 117.1(2) . . ?
C3 C4 C7 120.9(3) . . ?
C5 C4 C7 122.0(3) . . ?
C4 C5 C6 121.3(2) . . ?
C4 C5 H5 119.4 . . ?
C6 C5 H5 119.4 . . ?
C1 C6 C5 120.7(2) . . ?
C1 C6 H6 119.6 . . ?
C5 C6 H6 119.6 . . ?
C8 C7 C4 128.3(4) . . ?
C8 C7 H7 115.9 . . ?
C4 C7 H7 115.9 . . ?
C7 C8 H8A 120.0 . . ?
C7 C8 H8B 120.0 . . ?
H8A C8 H8B 120.0 . . ?
C14 C9 C10 118.86(18) . . ?
C14 C9 N1 119.74(18) . . ?
C10 C9 N1 121.36(18) . . ?
C11 C10 C9 120.90(18) . . ?
C11 C10 H10 119.6 . . ?
C9 C10 H10 119.6 . . ?
C10 C11 C12 119.93(19) . . ?
C10 C11 H11 120.0 . . ?
C12 C11 H11 120.0 . . ?
C13 C12 C11 119.09(19) . . ?
C13 C12 N2 120.27(18) . . ?
C11 C12 N2 120.62(18) . . ?
C14 C13 C12 120.69(19) . . ?
C14 C13 H13 119.7 . . ?
C12 C13 H13 119.7 . . ?
C13 C14 C9 120.50(19) . . ?
C13 C14 H14 119.7 . . ?
C9 C14 H14 119.7 . . ?
C16 C15 N2 130.1(2) . . ?
C16 C15 C20 121.55(18) . . ?
N2 C15 C20 108.32(18) . . ?
C17 C16 C15 117.6(2) . . ?
C17 C16 H16 121.2 . . ?
C15 C16 H16 121.2 . . ?
C18 C17 C16 121.5(2) . . ?
C18 C17 H17 119.2 . . ?
C16 C17 H17 119.2 . . ?
C19 C18 C17 121.1(2) . . ?
C19 C18 H18 119.5 . . ?
C17 C18 H18 119.5 . . ?
C18 C19 C20 119.3(2) . . ?
C18 C19 H19 120.4 . . ?
C20 C19 H19 120.4 . . ?
C19 C20 C15 118.9(2) . . ?
C19 C20 C21 134.05(19) . . ?
C15 C20 C21 107.06(17) . . ?
C22 C21 C26 118.87(19) . . ?
C22 C21 C20 133.94(19) . . ?
C26 C21 C20 107.18(16) . . ?
C23 C22 C21 119.4(2) . . ?
C23 C22 H22 120.3 . . ?
C21 C22 H22 120.3 . . ?
C22 C23 C24 120.56(19) . . ?
C22 C23 H23 119.7 . . ?
C24 C23 H23 119.7 . . ?
C25 C24 C23 121.9(2) . . ?
C25 C24 H24 119.1 . . ?
C23 C24 H24 119.1 . . ?
C24 C25 C26 117.4(2) . . ?
C24 C25 H25 121.3 . . ?
C26 C25 H25 121.3 . . ?
C25 C26 N2 129.36(19) . . ?
C25 C26 C21 121.86(17) . . ?
N2 C26 C21 108.74(17) . . ?
C28 C27 C32 119.21(16) . . ?
C28 C27 N1 120.91(18) . . ?
C32 C27 N1 119.87(17) . . ?
C29 C28 C27 120.50(19) . . ?
C29 C28 H28 119.8 . . ?
C27 C28 H28 119.8 . . ?
C28 C29 C30 120.57(18) . . ?
C28 C29 H29 119.7 . . ?
C30 C29 H29 119.7 . . ?
C29 C30 C31 118.88(16) . . ?
C29 C30 N3 120.91(17) . . ?
C31 C30 N3 120.21(18) . . ?
C32 C31 C30 120.67(19) . . ?
C32 C31 H31 119.7 . . ?
C30 C31 H31 119.7 . . ?
C31 C32 C27 120.15(18) . . ?
C31 C32 H32 119.9 . . ?
C27 C32 H32 119.9 . . ?
C34 C33 C38 121.83(19) . . ?
C34 C33 N3 129.23(18) . . ?
C38 C33 N3 108.91(18) . . ?
C35 C34 C33 116.9(2) . . ?
C35 C34 H34 121.6 . . ?
C33 C34 H34 121.6 . . ?
C34 C35 C36 122.3(2) . . ?
C34 C35 H35 118.9 . . ?
C36 C35 H35 118.9 . . ?
C37 C36 C35 120.6(2) . . ?
C37 C36 H36 119.7 . . ?
C35 C36 H36 119.7 . . ?
C36 C37 C38 118.9(2) . . ?
C36 C37 H37 120.5 . . ?
C38 C37 H37 120.5 . . ?
C37 C38 C33 119.5(2) . . ?
C37 C38 C39 133.24(19) . . ?
C33 C38 C39 107.23(18) . . ?
C40 C39 C44 118.79(19) . . ?
C40 C39 C38 134.1(2) . . ?
C44 C39 C38 107.10(18) . . ?
C41 C40 C39 118.9(2) . . ?
C41 C40 H40 120.5 . . ?
C39 C40 H40 120.5 . . ?
C40 C41 C42 121.5(2) . . ?
C40 C41 H41 119.2 . . ?
C42 C41 H41 119.2 . . ?
C43 C42 C41 121.5(2) . . ?
C43 C42 H42 119.3 . . ?
C41 C42 H42 119.3 . . ?
C42 C43 C44 117.2(2) . . ?
C42 C43 H43 121.4 . . ?
C44 C43 H43 121.4 . . ?
C43 C44 N3 129.04(19) . . ?
C43 C44 C39 122.1(2) . . ?
N3 C44 C39 108.87(17) . . ?

loop_
_geom_bond_atom_site_label_1
_geom_bond_atom_site_label_2
_geom_bond_distance
_geom_bond_site_symmetry_2
_geom_bond_publ_flag
N1 C1 1.422(3) . ?
N1 C9 1.421(3) . ?
N1 C27 1.431(3) . ?
N2 C26 1.403(3) . ?
N2 C15 1.404(3) . ?
N2 C12 1.423(3) . ?
N3 C44 1.399(3) . ?
N3 C33 1.409(3) . ?
N3 C30 1.431(3) . ?
C1 C2 1.384(3) . ?
C1 C6 1.388(3) . ?
C2 C3 1.394(4) . ?
C2 H2 0.9300 . ?
C3 C4 1.385(4) . ?
C3 H3 0.9300 . ?
C4 C5 1.390(4) . ?
C4 C7 1.475(4) . ?
C5 C6 1.398(4) . ?
C5 H5 0.9300 . ?
C6 H6 0.9300 . ?
C7 C8 1.283(5) . ?
C7 H7 0.9300 . ?
C8 H8A 0.9300 . ?
C8 H8B 0.9300 . ?
C9 C14 1.389(3) . ?
C9 C10 1.393(3) . ?
C10 C11 1.381(3) . ?
C10 H10 0.9300 . ?
C11 C12 1.397(3) . ?
C11 H11 0.9300 . ?
C12 C13 1.389(3) . ?
C13 C14 1.380(3) . ?
C13 H13 0.9300 . ?
C14 H14 0.9300 . ?
C15 C16 1.398(4) . ?
C15 C20 1.410(3) . ?
C16 C17 1.387(3) . ?
C16 H16 0.9300 . ?
C17 C18 1.382(4) . ?
C17 H17 0.9300 . ?
C18 C19 1.378(4) . ?
C18 H18 0.9300 . ?
C19 C20 1.402(3) . ?
C19 H19 0.9300 . ?
C20 C21 1.453(4) . ?
C21 C22 1.401(3) . ?
C21 C26 1.400(3) . ?
C22 C23 1.379(4) . ?
C22 H22 0.9300 . ?
C23 C24 1.386(3) . ?
C23 H23 0.9300 . ?
C24 C25 1.378(3) . ?
C24 H24 0.9300 . ?
C25 C26 1.398(3) . ?
C25 H25 0.9300 . ?
C27 C28 1.388(3) . ?
C27 C32 1.393(3) . ?
C28 C29 1.384(3) . ?
C28 H28 0.9300 . ?
C29 C30 1.389(3) . ?
C29 H29 0.9300 . ?
C30 C31 1.393(3) . ?
C31 C32 1.384(3) . ?
C31 H31 0.9300 . ?
C32 H32 0.9300 . ?
C33 C34 1.391(3) . ?
C33 C38 1.405(3) . ?
C34 C35 1.386(4) . ?
C34 H34 0.9300 . ?
C35 C36 1.387(4) . ?
C35 H35 0.9300 . ?
C36 C37 1.374(4) . ?
C36 H36 0.9300 . ?
C37 C38 1.400(3) . ?
C37 H37 0.9300 . ?
C38 C39 1.439(3) . ?
C39 C40 1.389(3) . ?
C39 C44 1.414(3) . ?
C40 C41 1.373(4) . ?
C40 H40 0.9300 . ?
C41 C42 1.388(4) . ?
C41 H41 0.9300 . ?
C42 C43 1.373(4) . ?
C42 H42 0.9300 . ?
C43 C44 1.393(3) . ?
C43 H43 0.9300 . ?

loop_
_geom_torsion_atom_site_label_1
_geom_torsion_atom_site_label_2
_geom_torsion_atom_site_label_3
_geom_torsion_atom_site_label_4
_geom_torsion
_geom_torsion_site_symmetry_1
_geom_torsion_site_symmetry_2
_geom_torsion_site_symmetry_3
_geom_torsion_site_symmetry_4
_geom_torsion_publ_flag
C9 N1 C1 C2 143.3(2) . . . . ?
C27 N1 C1 C2 -35.0(3) . . . . ?
C9 N1 C1 C6 -36.6(3) . . . . ?
C27 N1 C1 C6 145.2(2) . . . . ?
C6 C1 C2 C3 0.5(3) . . . . ?
N1 C1 C2 C3 -179.30(19) . . . . ?
C1 C2 C3 C4 1.3(4) . . . . ?
C2 C3 C4 C5 -1.8(4) . . . . ?
C2 C3 C4 C7 177.4(2) . . . . ?
C3 C4 C5 C6 0.5(4) . . . . ?
C7 C4 C5 C6 -178.7(2) . . . . ?
C2 C1 C6 C5 -1.8(3) . . . . ?
N1 C1 C6 C5 178.0(2) . . . . ?
C4 C5 C6 C1 1.3(4) . . . . ?
C3 C4 C7 C8 -165.9(3) . . . . ?
C5 C4 C7 C8 13.3(4) . . . . ?
C1 N1 C9 C14 -45.1(3) . . . . ?
C27 N1 C9 C14 133.2(2) . . . . ?
C1 N1 C9 C10 132.5(2) . . . . ?
C27 N1 C9 C10 -49.3(3) . . . . ?
C14 C9 C10 C11 1.7(3) . . . . ?
N1 C9 C10 C11 -175.85(17) . . . . ?
C9 C10 C11 C12 -1.4(3) . . . . ?
C10 C11 C12 C13 -0.3(3) . . . . ?
C10 C11 C12 N2 178.32(17) . . . . ?
C26 N2 C12 C13 -132.0(2) . . . . ?
C15 N2 C12 C13 50.4(3) . . . . ?
C26 N2 C12 C11 49.4(3) . . . . ?
C15 N2 C12 C11 -128.2(2) . . . . ?
C11 C12 C13 C14 1.6(3) . . . . ?
N2 C12 C13 C14 -177.03(18) . . . . ?
C12 C13 C14 C9 -1.2(3) . . . . ?
C10 C9 C14 C13 -0.4(3) . . . . ?
N1 C9 C14 C13 177.19(18) . . . . ?
C26 N2 C15 C16 -178.3(2) . . . . ?
C12 N2 C15 C16 -0.4(3) . . . . ?
C26 N2 C15 C20 -0.2(2) . . . . ?
C12 N2 C15 C20 177.77(17) . . . . ?
N2 C15 C16 C17 178.4(2) . . . . ?
C20 C15 C16 C17 0.5(3) . . . . ?
C15 C16 C17 C18 1.4(4) . . . . ?
C16 C17 C18 C19 -1.9(4) . . . . ?
C17 C18 C19 C20 0.5(3) . . . . ?
C18 C19 C20 C15 1.3(3) . . . . ?
C18 C19 C20 C21 -178.7(2) . . . . ?
C16 C15 C20 C19 -1.9(3) . . . . ?
N2 C15 C20 C19 179.81(17) . . . . ?
C16 C15 C20 C21 178.2(2) . . . . ?
N2 C15 C20 C21 -0.1(2) . . . . ?
C19 C20 C21 C22 -0.9(4) . . . . ?
C15 C20 C21 C22 179.0(2) . . . . ?
C19 C20 C21 C26 -179.5(2) . . . . ?
C15 C20 C21 C26 0.4(2) . . . . ?
C26 C21 C22 C23 0.8(3) . . . . ?
C20 C21 C22 C23 -177.7(2) . . . . ?
C21 C22 C23 C24 -0.1(3) . . . . ?
C22 C23 C24 C25 -0.2(3) . . . . ?
C23 C24 C25 C26 -0.4(3) . . . . ?
C24 C25 C26 N2 178.7(2) . . . . ?
C24 C25 C26 C21 1.2(3) . . . . ?
C15 N2 C26 C25 -177.3(2) . . . . ?
C12 N2 C26 C25 4.8(3) . . . . ?
C15 N2 C26 C21 0.4(2) . . . . ?
C12 N2 C26 C21 -177.49(17) . . . . ?
C22 C21 C26 C25 -1.4(3) . . . . ?
C20 C21 C26 C25 177.43(18) . . . . ?
C22 C21 C26 N2 -179.39(18) . . . . ?
C20 C21 C26 N2 -0.5(2) . . . . ?
C1 N1 C27 C28 139.0(2) . . . . ?
C9 N1 C27 C28 -39.2(3) . . . . ?
C1 N1 C27 C32 -40.2(3) . . . . ?
C9 N1 C27 C32 141.51(19) . . . . ?
C32 C27 C28 C29 -0.6(3) . . . . ?
N1 C27 C28 C29 -179.82(18) . . . . ?
C27 C28 C29 C30 -0.5(3) . . . . ?
C28 C29 C30 C31 1.4(3) . . . . ?
C28 C29 C30 N3 -179.12(18) . . . . ?
C44 N3 C30 C29 -130.5(2) . . . . ?
C33 N3 C30 C29 65.0(3) . . . . ?
C44 N3 C30 C31 49.0(3) . . . . ?
C33 N3 C30 C31 -115.5(2) . . . . ?
C29 C30 C31 C32 -1.2(3) . . . . ?
N3 C30 C31 C32 179.35(18) . . . . ?
C30 C31 C32 C27 0.1(3) . . . . ?
C28 C27 C32 C31 0.8(3) . . . . ?
N1 C27 C32 C31 -179.94(18) . . . . ?
C44 N3 C33 C34 -176.7(2) . . . . ?
C30 N3 C33 C34 -10.1(3) . . . . ?
C44 N3 C33 C38 1.2(2) . . . . ?
C30 N3 C33 C38 167.91(17) . . . . ?
C38 C33 C34 C35 0.7(3) . . . . ?
N3 C33 C34 C35 178.5(2) . . . . ?
C33 C34 C35 C36 -0.3(3) . . . . ?
C34 C35 C36 C37 0.0(4) . . . . ?
C35 C36 C37 C38 0.0(4) . . . . ?
C36 C37 C38 C33 0.4(3) . . . . ?
C36 C37 C38 C39 -176.6(2) . . . . ?
C34 C33 C38 C37 -0.8(3) . . . . ?
N3 C33 C38 C37 -178.91(17) . . . . ?
C34 C33 C38 C39 176.97(18) . . . . ?
N3 C33 C38 C39 -1.2(2) . . . . ?
C37 C38 C39 C40 -1.1(4) . . . . ?
C33 C38 C39 C40 -178.4(2) . . . . ?
C37 C38 C39 C44 178.0(2) . . . . ?
C33 C38 C39 C44 0.7(2) . . . . ?
C44 C39 C40 C41 1.7(4) . . . . ?
C38 C39 C40 C41 -179.4(2) . . . . ?
C39 C40 C41 C42 0.3(5) . . . . ?
C40 C41 C42 C43 -2.0(5) . . . . ?
C41 C42 C43 C44 1.6(5) . . . . ?
C42 C43 C44 N3 178.7(2) . . . . ?
C42 C43 C44 C39 0.5(4) . . . . ?
C33 N3 C44 C43 -179.3(2) . . . . ?
C30 N3 C44 C43 13.8(3) . . . . ?
C33 N3 C44 C39 -0.8(2) . . . . ?
C30 N3 C44 C39 -167.71(18) . . . . ?
C40 C39 C44 C43 -2.1(3) . . . . ?
C38 C39 C44 C43 178.7(2) . . . . ?
C40 C39 C44 N3 179.31(19) . . . . ?
C38 C39 C44 N3 0.1(2) . . . . ?

loop_
_cod_related_entry_id
_cod_related_entry_database
_cod_related_entry_code
1 ChemSpider 21143131
